data_7018941
loop_
_publ_author_name
'S\'arosi, Imola'
'Hildebrand, Alexandra'
'L\"onnecke, Peter'
'Silaghi-Dumitrescu, Lumini\,ta'
'Hey-Hawkins, Evamarie'

_publ_section_title
;
 Reaction of a heterotopic P,SAs ligand with group 10 metal(ii) complexes:
 As-S bond cleavage and the formation of two unusual trinuclear structural
 isomers for Pd and Pt.
;
_journal_issue 17
_journal_name_full 'Dalton transactions (Cambridge, England : 2003)'
_journal_page_first 5326
_journal_page_last 5333
_journal_paper_doi 10.1039/c2dt12506d
_journal_volume 41
_journal_year 2012
_chemical_formula_sum 'C56 H46 Cl7 P3 Pd3 S3'
_chemical_formula_weight 1475.37
_chemical_name_systematic
;
?
;
_space_group_IT_number 14
_symmetry_cell_setting monoclinic
_symmetry_space_group_name_Hall '-P 2ybc'
_symmetry_space_group_name_H-M 'P 1 21/c 1'
_atom_sites_solution_hydrogens geom
_atom_sites_solution_primary direct
_atom_sites_solution_secondary difmap
_audit_conform_dict_location ftp://ftp.iucr.org/pub/cif_core.dic
_audit_conform_dict_name cif_core.dic
_audit_conform_dict_version 2.4
_audit_creation_date 2011-03-14T11:02:44-00:00
_audit_creation_method 'WinGX routine CIF_UPDATE'
_cell_angle_alpha 90
_cell_angle_beta 100.312(2)
_cell_angle_gamma 90
_cell_formula_units_Z 4
_cell_length_a 17.0782(4)
_cell_length_b 11.9468(3)
_cell_length_c 28.3540(7)
_cell_measurement_reflns_used 7411
_cell_measurement_temperature 130(2)
_cell_measurement_theta_max 28.5514
_cell_measurement_theta_min 2.8621
_cell_volume 5691.6(2)
_computing_cell_refinement
;
CrysAlisPro, Oxford Diffraction Ltd.,
Version 1.171.34.44 (release 25-10-2010 CrysAlis171 .NET)
(compiled Oct 25 2010,18:11:34)
;
_computing_data_collection
;
CrysAlisPro, Oxford Diffraction Ltd.,
Version 1.171.34.44 (release 25-10-2010 CrysAlis171 .NET)
(compiled Oct 25 2010,18:11:34)
;
_computing_data_reduction
;
CrysAlisPro, Oxford Diffraction Ltd.,
Version 1.171.34.44 (release 25-10-2010 CrysAlis171 .NET)
(compiled Oct 25 2010,18:11:34)
;
_computing_molecular_graphics
;
ORTEP3 for Windows
L. J. Farrugia, J. Appl. Crystallogr. 1997, 30, 565.
;
_computing_publication_material
;
WINGX
L.J. Farrugia,
J. Appl. Cryst., 1999, 32, 837-838.
;
_computing_structure_refinement 'SHELXL-97 (Sheldrick, 2008)'
_computing_structure_solution
;
SIR92
A. Altomare, G. Cascarano, C. Giacovazzo and A. Guagliardi,
J. Appl. Crystallogr. 1993, 26, 343-350.
;
_diffrn_ambient_temperature 130(2)
_diffrn_detector_area_resol_mean 16.356
_diffrn_measured_fraction_theta_full 0.999
_diffrn_measured_fraction_theta_max 0.999
_diffrn_measurement_device_type 'Xcalibur, Sapphire3, Gemini'
_diffrn_measurement_method '\w scans'
_diffrn_orient_matrix_UB_11 -0.0308189
_diffrn_orient_matrix_UB_12 0.0097314
_diffrn_orient_matrix_UB_13 0.0132733
_diffrn_orient_matrix_UB_21 -0.0281024
_diffrn_orient_matrix_UB_22 0.002854
_diffrn_orient_matrix_UB_23 -0.0216578
_diffrn_orient_matrix_UB_31 -0.0064713
_diffrn_orient_matrix_UB_32 -0.0585054
_diffrn_orient_matrix_UB_33 0.00116
_diffrn_radiation_monochromator graphite
_diffrn_radiation_type MoK\a
_diffrn_radiation_wavelength 0.71073
_diffrn_reflns_av_R_equivalents 0.0999
_diffrn_reflns_av_unetI/netI 0.1002
_diffrn_reflns_limit_h_max 21
_diffrn_reflns_limit_h_min -21
_diffrn_reflns_limit_k_max 14
_diffrn_reflns_limit_k_min -14
_diffrn_reflns_limit_l_max 35
_diffrn_reflns_limit_l_min -35
_diffrn_reflns_number 44068
_diffrn_reflns_theta_full 26.37
_diffrn_reflns_theta_max 26.37
_diffrn_reflns_theta_min 2.87
_exptl_absorpt_coefficient_mu 1.499
_exptl_absorpt_correction_T_max 1
_exptl_absorpt_correction_T_min 0.98634
_exptl_absorpt_correction_type multi-scan
_exptl_absorpt_process_details
;
CrysAlisPro, Oxford Diffraction Ltd.,
Version 1.171.34.44 (release 25-10-2010 CrysAlis171 .NET)
(compiled Oct 25 2010,18:11:34)
Empirical absorption correction using spherical harmonics,
implemented in SCALE3 ABSPACK scaling algorithm.
;
_exptl_crystal_colour orange
_exptl_crystal_density_diffrn 1.722
_exptl_crystal_density_method 'not measured'
_exptl_crystal_description 'thin needles'
_exptl_crystal_F_000 2928
_exptl_crystal_size_max 0.38
_exptl_crystal_size_mid 0.05
_exptl_crystal_size_min 0.03
_refine_diff_density_max 2.449
_refine_diff_density_min -0.925
_refine_diff_density_rms 0.15
_refine_ls_extinction_method none
_refine_ls_goodness_of_fit_ref 1.08
_refine_ls_hydrogen_treatment constr
_refine_ls_matrix_type full
_refine_ls_number_parameters 649
_refine_ls_number_reflns 11622
_refine_ls_number_restraints 0
_refine_ls_restrained_S_all 1.08
_refine_ls_R_factor_all 0.1129
_refine_ls_R_factor_gt 0.0691
_refine_ls_shift/su_max 0.001
_refine_ls_shift/su_mean 0
_refine_ls_structure_factor_coef Fsqd
_refine_ls_weighting_details 'calc w=1/[\s^2^(Fo^2^)+(0.0266P)^2^+20.9719P] where P=(Fo^2^+2Fc^2^)/3'
_refine_ls_weighting_scheme calc
_refine_ls_wR_factor_gt 0.1048
_refine_ls_wR_factor_ref 0.1182
_reflns_number_gt 8047
_reflns_number_total 11622
_reflns_threshold_expression >2\s(I)
_cod_data_source_file c2dt12506d.txt
_cod_data_source_block x1231fin
_cod_depositor_comments
;
The following automatic conversions were performed:

'_symmetry_cell_setting' value 'Monoclinic' changed to 'monoclinic'
according to /home/saulius/struct/CIF-dictionaries/cif_core.dic
dictionary named 'cif_core.dic' version 2.4.1 from 2010-06-29.

Automatic conversion script
Id: cif_fix_values 1715 2011-07-08 13:25:40Z adriana 
;
_cod_original_sg_symbol_H-M P2(1)/c
_cod_database_code 7018941

loop_
_symmetry_equiv_pos_as_xyz
'x, y, z'
'-x, y+1/2, -z+1/2'
'-x, -y, -z'
'x, -y-1/2, z-1/2'

loop_
_atom_site_label
_atom_site_type_symbol
_atom_site_fract_x
_atom_site_fract_y
_atom_site_fract_z
_atom_site_U_iso_or_equiv
_atom_site_adp_type
_atom_site_occupancy
_atom_site_symmetry_multiplicity
_atom_site_calc_flag
_atom_site_refinement_flags
Pd1 Pd 0.76394(3) 0.36272(4) 0.351577(19) 0.01482(13) Uani 1 1 d .
Pd2 Pd 0.92169(3) 0.20642(4) 0.330615(18) 0.01533(13) Uani 1 1 d .
Pd3 Pd 0.73359(3) 0.19847(4) 0.242909(19) 0.01785(13) Uani 1 1 d .
Cl1 Cl 0.97193(12) 0.26976(14) 0.40803(6) 0.0278(4) Uani 1 1 d .
Cl2 Cl 0.61492(11) 0.29899(16) 0.23145(7) 0.0301(4) Uani 1 1 d .
Cl3 Cl 0.73444(11) 0.18767(16) 0.16105(6) 0.0311(5) Uani 1 1 d .
S1 S 0.86363(10) 0.38132(14) 0.30493(6) 0.0168(4) Uani 1 1 d .
S2 S 0.73241(10) 0.18169(14) 0.32293(6) 0.0175(4) Uani 1 1 d .
S3 S 0.86481(10) 0.14150(14) 0.25698(6) 0.0169(4) Uani 1 1 d .
P1 P 0.80355(11) 0.53705(14) 0.37804(7) 0.0166(4) Uani 1 1 d .
P2 P 0.66021(11) 0.34341(15) 0.39041(7) 0.0183(4) Uani 1 1 d .
P3 P 0.97405(11) 0.03708(14) 0.34594(6) 0.0169(4) Uani 1 1 d .
C1 C 0.9057(4) 0.5524(5) 0.3699(2) 0.0142(15) Uani 1 1 d .
C2 C 0.9303(4) 0.4833(5) 0.3358(2) 0.0171(15) Uani 1 1 d .
C3 C 1.0062(4) 0.4925(5) 0.3261(3) 0.0210(16) Uani 1 1 d .
H3 H 1.0227 0.4454 0.3027 0.025 Uiso 1 1 calc R
C4 C 1.0586(4) 0.5703(5) 0.3504(3) 0.0204(16) Uani 1 1 d .
H4 H 1.1109 0.5766 0.3436 0.024 Uiso 1 1 calc R
C5 C 1.0349(4) 0.6383(6) 0.3844(3) 0.0217(16) Uani 1 1 d .
H5 H 1.0713 0.6906 0.4015 0.026 Uiso 1 1 calc R
C6 C 0.9579(4) 0.6309(6) 0.3939(3) 0.0234(17) Uani 1 1 d .
H6 H 0.9412 0.6794 0.4167 0.028 Uiso 1 1 calc R
C7 C 0.7497(4) 0.6439(5) 0.3405(2) 0.0187(15) Uani 1 1 d .
C8 C 0.6940(5) 0.6114(6) 0.3004(3) 0.0298(19) Uani 1 1 d .
H8 H 0.6823 0.5343 0.2948 0.036 Uiso 1 1 calc R
C9 C 0.6563(5) 0.6897(7) 0.2692(3) 0.040(2) Uani 1 1 d .
H9 H 0.6187 0.667 0.242 0.048 Uiso 1 1 calc R
C10 C 0.6732(5) 0.8023(7) 0.2773(3) 0.035(2) Uani 1 1 d .
H10 H 0.647 0.8567 0.2556 0.042 Uiso 1 1 calc R
C11 C 0.7274(5) 0.8358(6) 0.3163(3) 0.0292(19) Uani 1 1 d .
H11 H 0.7386 0.9131 0.3217 0.035 Uiso 1 1 calc R
C12 C 0.7660(4) 0.7568(6) 0.3479(3) 0.0241(17) Uani 1 1 d .
H12 H 0.8039 0.7801 0.3748 0.029 Uiso 1 1 calc R
C13 C 0.8081(4) 0.5750(5) 0.4405(2) 0.0178(15) Uani 1 1 d .
C14 C 0.8631(4) 0.5187(6) 0.4744(3) 0.0270(18) Uani 1 1 d .
H14 H 0.8952 0.4612 0.4647 0.032 Uiso 1 1 calc R
C15 C 0.8709(5) 0.5466(7) 0.5219(3) 0.037(2) Uani 1 1 d .
H15 H 0.9102 0.5107 0.5449 0.044 Uiso 1 1 calc R
C16 C 0.8222(5) 0.6263(7) 0.5367(3) 0.0311(19) Uani 1 1 d .
H16 H 0.8268 0.6427 0.5698 0.037 Uiso 1 1 calc R
C17 C 0.7670(4) 0.6823(6) 0.5039(3) 0.0275(18) Uani 1 1 d .
H17 H 0.7336 0.7376 0.5141 0.033 Uiso 1 1 calc R
C18 C 0.7607(4) 0.6567(6) 0.4554(3) 0.0221(16) Uani 1 1 d .
H18 H 0.7234 0.6958 0.4324 0.026 Uiso 1 1 calc R
C19 C 0.6007(4) 0.2273(5) 0.3628(3) 0.0214(17) Uani 1 1 d .
C20 C 0.6328(4) 0.1600(6) 0.3317(2) 0.0199(16) Uani 1 1 d .
C21 C 0.5886(4) 0.0707(6) 0.3088(3) 0.0228(17) Uani 1 1 d .
H21 H 0.6095 0.0264 0.2862 0.027 Uiso 1 1 calc R
C22 C 0.5150(4) 0.0472(6) 0.3192(3) 0.0294(19) Uani 1 1 d .
H22 H 0.4855 -0.0145 0.3042 0.035 Uiso 1 1 calc R
C23 C 0.4833(4) 0.1125(6) 0.3513(3) 0.034(2) Uani 1 1 d .
H23 H 0.4324 0.0955 0.3585 0.04 Uiso 1 1 calc R
C24 C 0.5258(4) 0.2025(6) 0.3729(3) 0.0298(18) Uani 1 1 d .
H24 H 0.5039 0.2478 0.3949 0.036 Uiso 1 1 calc R
C25 C 0.6878(4) 0.3047(6) 0.4528(2) 0.0223(16) Uani 1 1 d .
C26 C 0.6359(5) 0.3104(6) 0.4854(3) 0.0301(18) Uani 1 1 d .
H26 H 0.5848 0.343 0.4758 0.036 Uiso 1 1 calc R
C27 C 0.6571(5) 0.2700(6) 0.5309(3) 0.038(2) Uani 1 1 d .
H27 H 0.6216 0.2767 0.553 0.046 Uiso 1 1 calc R
C28 C 0.7310(5) 0.2189(8) 0.5449(3) 0.044(2) Uani 1 1 d .
H28 H 0.7462 0.1906 0.5765 0.053 Uiso 1 1 calc R
C29 C 0.7812(5) 0.2099(8) 0.5130(3) 0.042(2) Uani 1 1 d .
H29 H 0.8309 0.1732 0.5223 0.051 Uiso 1 1 calc R
C30 C 0.7609(5) 0.2534(7) 0.4672(3) 0.033(2) Uani 1 1 d .
H30 H 0.7973 0.2481 0.4456 0.039 Uiso 1 1 calc R
C31 C 0.5927(4) 0.4603(6) 0.3843(3) 0.0209(16) Uani 1 1 d .
C32 C 0.5932(4) 0.5393(6) 0.4199(3) 0.0257(17) Uani 1 1 d .
H32 H 0.6262 0.529 0.4503 0.031 Uiso 1 1 calc R
C33 C 0.5450(5) 0.6348(6) 0.4112(3) 0.034(2) Uani 1 1 d .
H33 H 0.5457 0.6894 0.4356 0.04 Uiso 1 1 calc R
C34 C 0.4971(5) 0.6495(7) 0.3676(3) 0.038(2) Uani 1 1 d .
H34 H 0.4644 0.7142 0.3618 0.046 Uiso 1 1 calc R
C35 C 0.4959(5) 0.5703(7) 0.3317(3) 0.042(2) Uani 1 1 d .
H35 H 0.4625 0.581 0.3015 0.05 Uiso 1 1 calc R
C36 C 0.5431(5) 0.4761(7) 0.3399(3) 0.037(2) Uani 1 1 d .
H36 H 0.5419 0.4218 0.3152 0.045 Uiso 1 1 calc R
C37 C 0.9274(4) -0.0548(6) 0.2982(2) 0.0181(15) Uani 1 1 d .
C38 C 0.8731(4) -0.0075(5) 0.2614(2) 0.0133(14) Uani 1 1 d .
C39 C 0.8314(4) -0.0735(6) 0.2257(2) 0.0204(16) Uani 1 1 d .
H39 H 0.7924 -0.0409 0.2015 0.024 Uiso 1 1 calc R
C40 C 0.8463(4) -0.1872(6) 0.2250(3) 0.0246(17) Uani 1 1 d .
H40 H 0.8182 -0.2325 0.2001 0.029 Uiso 1 1 calc R
C41 C 0.9020(4) -0.2345(6) 0.2607(3) 0.0242(17) Uani 1 1 d .
H41 H 0.9124 -0.3126 0.26 0.029 Uiso 1 1 calc R
C42 C 0.9429(4) -0.1696(6) 0.2973(3) 0.0228(17) Uani 1 1 d .
H42 H 0.9812 -0.2028 0.3218 0.027 Uiso 1 1 calc R
C43 C 1.0805(4) 0.0331(5) 0.3484(2) 0.0190(16) Uani 1 1 d .
C44 C 1.1159(4) -0.0229(6) 0.3155(3) 0.0241(17) Uani 1 1 d .
H44 H 1.0837 -0.0621 0.29 0.029 Uiso 1 1 calc R
C45 C 1.1981(5) -0.0230(7) 0.3191(3) 0.033(2) Uani 1 1 d .
H45 H 1.2218 -0.0621 0.2961 0.039 Uiso 1 1 calc R
C46 C 1.2450(5) 0.0336(7) 0.3560(3) 0.037(2) Uani 1 1 d .
H46 H 1.3013 0.0341 0.3588 0.045 Uiso 1 1 calc R
C47 C 1.2093(5) 0.0893(7) 0.3887(3) 0.042(2) Uani 1 1 d .
H47 H 1.2416 0.1266 0.4148 0.05 Uiso 1 1 calc R
C48 C 1.1285(4) 0.0924(6) 0.3847(3) 0.0290(18) Uani 1 1 d .
H48 H 1.105 0.1352 0.4068 0.035 Uiso 1 1 calc R
C49 C 0.9565(4) -0.0269(5) 0.4014(2) 0.0159(15) Uani 1 1 d .
C50 C 1.0133(4) -0.0892(6) 0.4304(3) 0.0231(17) Uani 1 1 d .
H50 H 1.0645 -0.0988 0.4223 0.028 Uiso 1 1 calc R
C51 C 0.9956(5) -0.1380(6) 0.4715(3) 0.0265(18) Uani 1 1 d .
H51 H 1.0352 -0.1807 0.4915 0.032 Uiso 1 1 calc R
C52 C 0.9219(5) -0.1259(6) 0.4838(3) 0.0299(19) Uani 1 1 d .
H52 H 0.91 -0.1615 0.5117 0.036 Uiso 1 1 calc R
C53 C 0.8655(5) -0.0617(6) 0.4555(3) 0.0283(18) Uani 1 1 d .
H53 H 0.8147 -0.0518 0.464 0.034 Uiso 1 1 calc R
C54 C 0.8824(4) -0.0112(6) 0.4145(3) 0.0244(17) Uani 1 1 d .
H54 H 0.8435 0.0341 0.3952 0.029 Uiso 1 1 calc R
Cl4 Cl 0.58141(12) 0.5781(2) 0.54172(8) 0.0429(5) Uani 1 1 d .
Cl5 Cl 0.67335(15) 0.6631(2) 0.63005(10) 0.0630(8) Uani 1 1 d .
C55 C 0.6484(5) 0.5459(7) 0.5945(3) 0.043(2) Uani 1 1 d .
H55A H 0.6241 0.4892 0.6129 0.051 Uiso 1 1 calc R
H55B H 0.6973 0.5132 0.5861 0.051 Uiso 1 1 calc R
Cl6 Cl 0.64306(18) 0.9293(3) 0.42373(12) 0.0785(9) Uani 1 1 d .
Cl7 Cl 0.5893(2) 0.8955(3) 0.51402(13) 0.0962(11) Uani 1 1 d .
C56 C 0.6019(11) 0.9884(11) 0.4674(5) 0.133(7) Uani 1 1 d .
H56A H 0.5494 1.0195 0.4529 0.16 Uiso 1 1 calc R
H56B H 0.636 1.0515 0.4813 0.16 Uiso 1 1 calc R

loop_
_atom_site_aniso_label
_atom_site_aniso_U_11
_atom_site_aniso_U_22
_atom_site_aniso_U_33
_atom_site_aniso_U_23
_atom_site_aniso_U_13
_atom_site_aniso_U_12
Pd1 0.0169(3) 0.0137(3) 0.0143(3) -0.0017(2) 0.0040(2) -0.0010(2)
Pd2 0.0202(3) 0.0129(3) 0.0128(3) -0.0013(2) 0.0026(2) -0.0002(2)
Pd3 0.0211(3) 0.0168(3) 0.0144(3) -0.0020(2) 0.0000(2) 0.0033(2)
Cl1 0.0442(12) 0.0180(9) 0.0172(10) -0.0029(7) -0.0049(8) 0.0009(8)
Cl2 0.0313(10) 0.0295(10) 0.0278(10) -0.0009(9) 0.0005(8) 0.0123(9)
Cl3 0.0362(11) 0.0386(11) 0.0163(10) -0.0026(9) -0.0009(8) 0.0097(9)
S1 0.0229(9) 0.0140(8) 0.0143(9) -0.0008(7) 0.0054(7) -0.0024(7)
S2 0.0188(9) 0.0168(9) 0.0169(9) -0.0028(7) 0.0030(7) -0.0012(7)
S3 0.0217(9) 0.0158(9) 0.0129(9) 0.0003(7) 0.0025(7) 0.0011(7)
P1 0.0176(10) 0.0159(9) 0.0171(10) -0.0031(8) 0.0052(8) -0.0013(8)
P2 0.0171(10) 0.0205(10) 0.0174(10) -0.0008(8) 0.0038(8) -0.0004(8)
P3 0.0206(10) 0.0150(9) 0.0147(10) -0.0017(8) 0.0019(8) -0.0004(8)
C1 0.016(4) 0.011(3) 0.015(4) 0.003(3) 0.003(3) 0.001(3)
C2 0.018(4) 0.014(3) 0.016(4) 0.003(3) -0.007(3) -0.006(3)
C3 0.033(4) 0.014(4) 0.018(4) 0.000(3) 0.010(3) 0.001(3)
C4 0.019(4) 0.017(4) 0.027(4) 0.006(3) 0.007(3) 0.000(3)
C5 0.020(4) 0.022(4) 0.021(4) 0.003(3) 0.000(3) -0.005(3)
C6 0.032(4) 0.013(3) 0.026(4) 0.001(3) 0.005(3) 0.004(3)
C7 0.021(4) 0.016(3) 0.021(4) 0.004(3) 0.006(3) -0.003(3)
C8 0.035(5) 0.025(4) 0.027(5) 0.001(4) -0.001(4) -0.001(4)
C9 0.048(5) 0.033(5) 0.029(5) -0.005(4) -0.019(4) 0.004(4)
C10 0.048(5) 0.030(4) 0.024(4) 0.013(4) -0.001(4) 0.011(4)
C11 0.039(5) 0.020(4) 0.028(5) 0.004(3) 0.005(4) 0.007(3)
C12 0.023(4) 0.030(4) 0.021(4) 0.001(3) 0.007(3) -0.004(3)
C13 0.019(4) 0.017(4) 0.018(4) -0.005(3) 0.004(3) -0.009(3)
C14 0.034(5) 0.024(4) 0.023(4) 0.000(3) 0.003(4) 0.007(4)
C15 0.043(5) 0.040(5) 0.023(5) 0.005(4) -0.006(4) 0.000(4)
C16 0.035(5) 0.039(5) 0.019(4) -0.011(4) 0.007(4) -0.010(4)
C17 0.033(5) 0.028(4) 0.027(4) -0.010(4) 0.020(4) -0.004(4)
C18 0.020(4) 0.023(4) 0.026(4) 0.002(3) 0.010(3) 0.002(3)
C19 0.025(4) 0.018(4) 0.020(4) -0.003(3) 0.001(3) -0.007(3)
C20 0.023(4) 0.020(4) 0.016(4) 0.003(3) 0.000(3) 0.005(3)
C21 0.025(4) 0.024(4) 0.017(4) 0.005(3) 0.001(3) 0.007(3)
C22 0.025(4) 0.025(4) 0.036(5) 0.002(4) -0.002(4) -0.002(3)
C23 0.010(4) 0.035(5) 0.053(6) -0.001(4) -0.002(4) -0.010(3)
C24 0.020(4) 0.030(4) 0.040(5) -0.003(4) 0.008(4) -0.004(4)
C25 0.025(4) 0.025(4) 0.017(4) 0.000(3) 0.006(3) -0.002(3)
C26 0.031(4) 0.029(4) 0.029(5) 0.005(4) 0.004(4) 0.005(4)
C27 0.050(6) 0.037(5) 0.036(5) 0.010(4) 0.029(4) 0.014(4)
C28 0.057(6) 0.060(6) 0.014(4) 0.008(4) 0.004(4) 0.009(5)
C29 0.031(5) 0.066(6) 0.028(5) 0.003(5) -0.003(4) 0.023(5)
C30 0.023(4) 0.046(5) 0.028(5) -0.003(4) 0.000(4) -0.001(4)
C31 0.019(4) 0.025(4) 0.021(4) 0.009(3) 0.011(3) 0.005(3)
C32 0.024(4) 0.032(4) 0.023(4) 0.000(4) 0.011(3) -0.002(3)
C33 0.034(5) 0.024(4) 0.044(5) -0.006(4) 0.007(4) 0.011(4)
C34 0.031(5) 0.033(5) 0.053(6) 0.004(5) 0.011(4) 0.010(4)
C35 0.041(5) 0.044(5) 0.041(6) 0.003(5) 0.006(4) 0.010(4)
C36 0.044(5) 0.035(5) 0.031(5) -0.007(4) 0.000(4) 0.013(4)
C37 0.016(4) 0.022(4) 0.015(4) 0.001(3) 0.001(3) 0.000(3)
C38 0.016(4) 0.013(3) 0.014(4) -0.002(3) 0.011(3) -0.003(3)
C39 0.021(4) 0.023(4) 0.017(4) -0.001(3) 0.004(3) 0.000(3)
C40 0.033(4) 0.021(4) 0.020(4) -0.005(3) 0.005(3) -0.011(3)
C41 0.034(5) 0.016(4) 0.024(4) 0.002(3) 0.007(4) 0.000(3)
C42 0.027(4) 0.020(4) 0.020(4) 0.005(3) -0.001(3) 0.001(3)
C43 0.023(4) 0.017(4) 0.016(4) 0.009(3) 0.002(3) 0.003(3)
C44 0.018(4) 0.031(4) 0.022(4) -0.006(3) -0.001(3) 0.003(3)
C45 0.027(4) 0.047(5) 0.026(5) -0.015(4) 0.010(4) 0.000(4)
C46 0.018(4) 0.054(6) 0.040(5) 0.005(5) 0.008(4) -0.003(4)
C47 0.029(5) 0.057(6) 0.036(5) -0.011(5) -0.001(4) -0.014(4)
C48 0.026(4) 0.034(4) 0.029(5) -0.008(4) 0.010(4) -0.004(4)
C49 0.027(4) 0.011(3) 0.010(4) -0.004(3) 0.003(3) 0.001(3)
C50 0.031(4) 0.019(4) 0.020(4) -0.002(3) 0.004(3) 0.002(3)
C51 0.036(5) 0.023(4) 0.018(4) -0.001(3) 0.000(3) -0.007(4)
C52 0.048(5) 0.022(4) 0.021(4) -0.003(3) 0.012(4) -0.017(4)
C53 0.031(4) 0.023(4) 0.033(5) -0.003(4) 0.012(4) -0.007(4)
C54 0.030(4) 0.019(4) 0.024(4) 0.000(3) 0.004(4) 0.000(3)
Cl4 0.0350(12) 0.0649(15) 0.0286(12) -0.0012(11) 0.0055(10) 0.0028(11)
Cl5 0.0543(16) 0.0583(16) 0.0641(18) -0.0179(14) -0.0229(13) 0.0081(13)
C55 0.042(5) 0.042(5) 0.039(5) 0.006(4) -0.007(4) 0.004(4)
Cl6 0.072(2) 0.076(2) 0.089(2) 0.0216(18) 0.0189(17) 0.0192(16)
Cl7 0.089(2) 0.114(3) 0.092(3) 0.013(2) 0.031(2) 0.037(2)
C56 0.217(18) 0.069(9) 0.136(14) 0.034(9) 0.096(14) 0.067(10)

loop_
_atom_type_symbol
_atom_type_description
_atom_type_scat_dispersion_real
_atom_type_scat_dispersion_imag
_atom_type_scat_source
Pd Pd -0.9988 1.0072 'International Tables Vol C Tables 4.2.6.8 and 6.1.1.4'
Cl Cl 0.1484 0.1585 'International Tables Vol C Tables 4.2.6.8 and 6.1.1.4'
S S 0.1246 0.1234 'International Tables Vol C Tables 4.2.6.8 and 6.1.1.4'
P P 0.1023 0.0942 'International Tables Vol C Tables 4.2.6.8 and 6.1.1.4'
C C 0.0033 0.0016 'International Tables Vol C Tables 4.2.6.8 and 6.1.1.4'
H H 0 0 'International Tables Vol C Tables 4.2.6.8 and 6.1.1.4'

loop_
_geom_angle_atom_site_label_1
_geom_angle_atom_site_label_2
_geom_angle_atom_site_label_3
_geom_angle
P2 Pd1 P1 98.37(7)
P2 Pd1 S2 85.58(6)
P1 Pd1 S2 175.83(7)
P2 Pd1 S1 174.96(7)
P1 Pd1 S1 84.05(6)
S2 Pd1 S1 92.12(6)
P3 Pd2 S3 87.70(6)
P3 Pd2 Cl1 92.52(7)
S3 Pd2 Cl1 176.03(7)
P3 Pd2 S1 173.48(7)
S3 Pd2 S1 86.11(6)
Cl1 Pd2 S1 93.80(6)
S2 Pd3 S3 89.04(6)
S2 Pd3 Cl3 171.78(7)
S3 Pd3 Cl3 88.68(7)
S2 Pd3 Cl2 91.24(7)
S3 Pd3 Cl2 166.07(7)
Cl3 Pd3 Cl2 92.87(7)
C2 S1 Pd1 104.6(2)
C2 S1 Pd2 104.8(2)
Pd1 S1 Pd2 92.81(6)
C20 S2 Pd3 109.2(2)
C20 S2 Pd1 104.6(2)
Pd3 S2 Pd1 102.80(7)
C38 S3 Pd2 105.0(2)
C38 S3 Pd3 111.6(2)
Pd2 S3 Pd3 107.46(7)
C7 P1 C1 104.7(3)
C7 P1 C13 109.1(3)
C1 P1 C13 103.0(3)
C7 P1 Pd1 111.3(2)
C1 P1 Pd1 106.7(2)
C13 P1 Pd1 120.5(2)
C31 P2 C25 110.0(3)
C31 P2 C19 104.6(3)
C25 P2 C19 104.8(3)
C31 P2 Pd1 114.8(2)
C25 P2 Pd1 114.4(2)
C19 P2 Pd1 107.2(2)
C43 P3 C37 108.5(3)
C43 P3 C49 106.0(3)
C37 P3 C49 105.8(3)
C43 P3 Pd2 113.5(2)
C37 P3 Pd2 107.3(2)
C49 P3 Pd2 115.4(2)
C6 C1 C2 119.7(6)
C6 C1 P1 123.8(5)
C2 C1 P1 116.5(5)
C3 C2 C1 120.2(6)
C3 C2 S1 119.8(5)
C1 C2 S1 120.0(5)
C2 C3 C4 120.1(7)
C5 C4 C3 120.1(7)
C4 C5 C6 120.3(7)
C1 C6 C5 119.7(7)
C12 C7 C8 118.7(6)
C12 C7 P1 122.2(5)
C8 C7 P1 118.9(5)
C9 C8 C7 120.6(7)
C8 C9 C10 119.8(7)
C11 C10 C9 120.5(7)
C10 C11 C12 119.9(7)
C11 C12 C7 120.5(7)
C18 C13 C14 119.3(7)
C18 C13 P1 123.4(5)
C14 C13 P1 117.4(5)
C15 C14 C13 119.8(7)
C14 C15 C16 120.6(8)
C17 C16 C15 120.7(7)
C16 C17 C18 118.9(7)
C13 C18 C17 120.8(7)
C20 C19 C24 119.6(6)
C20 C19 P2 117.8(5)
C24 C19 P2 122.6(6)
C19 C20 C21 119.9(7)
C19 C20 S2 120.3(5)
C21 C20 S2 119.8(5)
C22 C21 C20 119.8(7)
C21 C22 C23 120.6(7)
C24 C23 C22 119.8(7)
C23 C24 C19 120.3(7)
C30 C25 C26 118.2(7)
C30 C25 P2 117.7(6)
C26 C25 P2 123.5(6)
C27 C26 C25 121.2(7)
C26 C27 C28 119.8(8)
C29 C28 C27 119.5(8)
C28 C29 C30 121.0(8)
C29 C30 C25 120.2(8)
C32 C31 C36 119.4(7)
C32 C31 P2 122.7(6)
C36 C31 P2 117.7(6)
C31 C32 C33 119.9(7)
C34 C33 C32 120.2(8)
C33 C34 C35 120.2(8)
C36 C35 C34 120.2(8)
C35 C36 C31 120.1(8)
C38 C37 C42 119.4(6)
C38 C37 P3 117.4(5)
C42 C37 P3 123.2(5)
C39 C38 C37 120.5(6)
C39 C38 S3 119.6(5)
C37 C38 S3 119.5(5)
C38 C39 C40 120.0(7)
C41 C40 C39 119.8(7)
C40 C41 C42 120.7(7)
C41 C42 C37 119.4(6)
C44 C43 C48 118.6(7)
C44 C43 P3 123.2(5)
C48 C43 P3 118.1(6)
C43 C44 C45 120.8(7)
C46 C45 C44 119.9(7)
C47 C46 C45 119.0(7)
C48 C47 C46 121.5(8)
C47 C48 C43 120.1(7)
C50 C49 C54 119.5(7)
C50 C49 P3 122.4(6)
C54 C49 P3 118.0(5)
C49 C50 C51 119.7(7)
C52 C51 C50 121.2(7)
C53 C52 C51 119.2(7)
C52 C53 C54 120.4(7)
C53 C54 C49 119.9(7)
Cl5 C55 Cl4 112.0(5)
Cl6 C56 Cl7 114.2(7)

loop_
_geom_bond_atom_site_label_1
_geom_bond_atom_site_label_2
_geom_bond_distance
Pd1 P2 2.2588(19)
Pd1 P1 2.2752(18)
Pd1 S2 2.3389(17)
Pd1 S1 2.3460(18)
Pd2 P3 2.2231(18)
Pd2 S3 2.2755(18)
Pd2 Cl1 2.3350(18)
Pd2 S1 2.3710(17)
Pd3 S2 2.2815(18)
Pd3 S3 2.3074(18)
Pd3 Cl3 2.3271(19)
Pd3 Cl2 2.3280(18)
S1 C2 1.786(6)
S2 C20 1.781(7)
S3 C38 1.788(6)
P1 C7 1.805(7)
P1 C1 1.810(7)
P1 C13 1.815(7)
P2 C31 1.800(7)
P2 C25 1.807(7)
P2 C19 1.813(7)
P3 C43 1.808(7)
P3 C37 1.813(7)
P3 C49 1.822(7)
C1 C6 1.385(9)
C1 C2 1.393(9)
C2 C3 1.376(9)
C3 C4 1.385(9)
C4 C5 1.376(9)
C5 C6 1.392(10)
C7 C12 1.385(9)
C7 C8 1.402(10)
C8 C9 1.366(10)
C9 C10 1.387(10)
C10 C11 1.369(10)
C11 C12 1.383(10)
C13 C18 1.382(9)
C13 C14 1.392(10)
C14 C15 1.372(10)
C15 C16 1.377(11)
C16 C17 1.373(10)
C17 C18 1.393(10)
C19 C20 1.377(9)
C19 C24 1.392(10)
C20 C21 1.398(10)
C21 C22 1.370(10)
C22 C23 1.381(11)
C23 C24 1.377(10)
C25 C30 1.385(10)
C25 C26 1.393(10)
C26 C27 1.364(10)
C27 C28 1.395(11)
C28 C29 1.356(11)
C29 C30 1.385(11)
C31 C32 1.381(10)
C31 C36 1.400(10)
C32 C33 1.403(10)
C33 C34 1.367(11)
C34 C35 1.385(11)
C35 C36 1.380(11)
C37 C38 1.385(9)
C37 C42 1.398(9)
C38 C39 1.377(9)
C39 C40 1.382(9)
C40 C41 1.379(10)
C41 C42 1.382(10)
C43 C44 1.373(9)
C43 C48 1.389(10)
C44 C45 1.389(10)
C45 C46 1.377(11)
C46 C47 1.370(11)
C47 C48 1.366(10)
C49 C50 1.372(9)
C49 C54 1.392(10)
C50 C51 1.384(10)
C51 C52 1.373(10)
C52 C53 1.372(10)
C53 C54 1.385(10)
Cl4 C55 1.756(8)
Cl5 C55 1.733(9)
Cl6 C56 1.683(13)
Cl7 C56 1.770(13)
